data_7060577
loop_
_publ_author_name
'Kordestani, Nazanin'
'Amiri Rudbari, Hadi'
'Correia, Isabel'
'Valente, Andreia'
'C\^orte-Real, Leonor'
'Islam, Mohammad Khairul'
'Micale, Nicola'
'Braun, Jason D.'
'Herbert, David E.'
'Tumanov, Nikolay'
'Wouters, Johan'
'Enamullah, Mohammed'

_publ_section_title
;
 Heteroleptic enantiopure Pd(ii)-complexes derived from
 halogen-substituted Schiff bases and 2-picolylamine: synthesis,
 experimental and computational characterization and investigation of the
 influence of chirality and halogen atoms on the anticancer activity
;
_journal_issue 20
_journal_name_full 'New Journal of Chemistry'
_journal_page_first 9163
_journal_page_last 9180
_journal_paper_doi 10.1039/D1NJ01491A
_journal_volume 45
_journal_year 2021
_chemical_formula_sum 'C12 H18 Cl N O2'
_chemical_formula_weight 243.72
_space_group_crystal_system monoclinic
_space_group_IT_number 14
_space_group_name_Hall '-P 2yn'
_space_group_name_H-M_alt 'P 1 21/n 1'
_atom_sites_solution_hydrogens mixed
_audit_block_doi 10.5517/ccdc.csd.cc24sc9m
_audit_creation_method SHELXL-2014/7
_audit_update_record
;
2020-03-11 deposited with the CCDC.	2021-04-16 downloaded from the CCDC.
;
_cell_angle_alpha 90
_cell_angle_beta 91.770(3)
_cell_angle_gamma 90
_cell_formula_units_Z 4
_cell_length_a 7.2134(2)
_cell_length_b 7.6001(3)
_cell_length_c 23.6778(8)
_cell_measurement_reflns_used 2441
_cell_measurement_temperature 123(2)
_cell_measurement_theta_max 72.9800
_cell_measurement_theta_min 8.0960
_cell_volume 1297.46(8)
_computing_cell_refinement CrysalisPro
_computing_data_collection CrysalisPro
_computing_data_reduction CrysalisPro
_computing_publication_material SHELXL-2014
_computing_structure_refinement 'SHELXL-2014/7 (Sheldrick, 2014)'
_computing_structure_solution SIR92
_diffrn_ambient_temperature 123(2)
_diffrn_measured_fraction_theta_full 0.984
_diffrn_measured_fraction_theta_max 0.969
_diffrn_measurement_device_type 'Oxford Diffraction Gemini S'
_diffrn_measurement_method 'omega scans'
_diffrn_radiation_type CuK\a
_diffrn_radiation_wavelength 1.5418
_diffrn_reflns_av_R_equivalents 0.0259
_diffrn_reflns_av_unetI/netI 0.0279
_diffrn_reflns_Laue_measured_fraction_full 0.984
_diffrn_reflns_Laue_measured_fraction_max 0.969
_diffrn_reflns_limit_h_max 8
_diffrn_reflns_limit_h_min -7
_diffrn_reflns_limit_k_max 9
_diffrn_reflns_limit_k_min -7
_diffrn_reflns_limit_l_max 28
_diffrn_reflns_limit_l_min -28
_diffrn_reflns_number 4581
_diffrn_reflns_point_group_measured_fraction_full 0.984
_diffrn_reflns_point_group_measured_fraction_max 0.969
_diffrn_reflns_theta_full 70.000
_diffrn_reflns_theta_max 73.021
_diffrn_reflns_theta_min 6.116
_diffrn_source 'sealed tube'
_exptl_absorpt_coefficient_mu 2.501
_exptl_absorpt_correction_T_max 1.00000
_exptl_absorpt_correction_T_min 0.43296
_exptl_absorpt_correction_type multi-scan
_exptl_absorpt_process_details
;
CrysAlisPro, Agilent Technologies,
Version 1.171.37.35 (release 13-08-2014 CrysAlis171 .NET)
(compiled Aug 13 2014,18:06:01)
Empirical absorption correction using spherical harmonics,
 implemented in SCALE3 ABSPACK scaling algorithm.
;
_exptl_crystal_colour colourless
_exptl_crystal_density_diffrn 1.248
_exptl_crystal_description 'plate cut from mass'
_exptl_crystal_F_000 520
_exptl_crystal_size_max 0.45
_exptl_crystal_size_mid 0.40
_exptl_crystal_size_min 0.06
_refine_diff_density_max 0.372
_refine_diff_density_min -0.297
_refine_diff_density_rms 0.084
_refine_ls_extinction_method none
_refine_ls_goodness_of_fit_ref 1.052
_refine_ls_hydrogen_treatment mixed
_refine_ls_matrix_type full
_refine_ls_number_parameters 156
_refine_ls_number_reflns 2506
_refine_ls_number_restraints 0
_refine_ls_restrained_S_all 1.052
_refine_ls_R_factor_all 0.0458
_refine_ls_R_factor_gt 0.0428
_refine_ls_shift/su_max 0.000
_refine_ls_shift/su_mean 0.000
_refine_ls_structure_factor_coef Fsqd
_refine_ls_weighting_details 'w=1/[\s^2^(Fo^2^)+(0.0787P)^2^+0.2979P] where P=(Fo^2^+2Fc^2^)/3'
_refine_ls_weighting_scheme calc
_refine_ls_wR_factor_gt 0.1144
_refine_ls_wR_factor_ref 0.1187
_reflns_Friedel_coverage 0.000
_reflns_number_gt 2297
_reflns_number_total 2506
_reflns_threshold_expression 'I > 2\s(I)'
_cod_data_source_file d1nj01491a2.cif
_cod_data_source_block jesus_2smart
_cod_depositor_comments 'Adding full bibliography for 7060575--7060596.cif.'
_cod_original_sg_symbol_H-M 'P 21/n'
_cod_database_code 7060577
_shelx_shelxl_version_number 2014/7
_shelx_space_group_comment
;
The symmetry employed for this shelxl refinement is uniquely defined
by the following loop, which should always be used as a source of
symmetry information in preference to the above space-group names.
They are only intended as comments.
;

loop_
_space_group_symop_operation_xyz
'x, y, z'
'-x+1/2, y+1/2, -z+1/2'
'-x, -y, -z'
'x-1/2, -y-1/2, z-1/2'

loop_
_atom_site_label
_atom_site_type_symbol
_atom_site_fract_x
_atom_site_fract_y
_atom_site_fract_z
_atom_site_U_iso_or_equiv
_atom_site_adp_type
_atom_site_occupancy
_atom_site_site_symmetry_order
_atom_site_calc_flag
_atom_site_refinement_flags_posn
_atom_site_refinement_flags_adp
_atom_site_refinement_flags_occupancy
_atom_site_disorder_assembly
_atom_site_disorder_group
Cl1 Cl 0.49408(5) 0.14891(5) 0.23353(2) 0.02887(16) Uani 1 1 d . . . . .
O1 O 0.15419(16) -0.11423(16) 0.13572(5) 0.0291(3) Uani 1 1 d . . . . .
O2 O 0.05381(17) 0.29202(15) 0.14016(5) 0.0320(3) Uani 1 1 d . . . . .
N1 N 0.07970(18) 0.03398(17) 0.23263(5) 0.0236(3) Uani 1 1 d . . . . .
C1 C -0.0681(2) 0.0444(2) 0.18739(6) 0.0225(3) Uani 1 1 d . . . . .
H1 H -0.1854 -0.0054 0.2022 0.027 Uiso 1 1 calc R U . . .
C2 C -0.0072(2) -0.0686(2) 0.13821(6) 0.0232(3) Uani 1 1 d . . . . .
C3 C -0.1488(2) -0.1179(2) 0.09386(6) 0.0247(3) Uani 1 1 d . . . . .
C4 C -0.3380(2) -0.1227(2) 0.10374(7) 0.0274(3) Uani 1 1 d . . . . .
H4 H -0.3822 -0.0884 0.1395 0.033 Uiso 1 1 calc R U . . .
C5 C -0.4625(2) -0.1780(2) 0.06115(8) 0.0324(4) Uani 1 1 d . . . . .
H5 H -0.5909 -0.1851 0.0687 0.039 Uiso 1 1 calc R U . . .
C6 C -0.4020(3) -0.2226(2) 0.00792(7) 0.0333(4) Uani 1 1 d . . . . .
C7 C -0.2132(3) -0.2120(2) -0.00212(7) 0.0353(4) Uani 1 1 d . . . . .
H7 H -0.1699 -0.2383 -0.0387 0.042 Uiso 1 1 calc R U . . .
C8 C -0.0873(3) -0.1634(2) 0.04061(7) 0.0299(4) Uani 1 1 d . . . . .
H8 H 0.0416 -0.1612 0.0335 0.036 Uiso 1 1 calc R U . . .
C9 C -0.5378(3) -0.2798(3) -0.03832(9) 0.0458(5) Uani 1 1 d . . . . .
H9A H -0.4857 -0.2549 -0.0752 0.069 Uiso 1 1 calc R U . . .
H9B H -0.6544 -0.2152 -0.0348 0.069 Uiso 1 1 calc R U . . .
H9C H -0.5613 -0.4063 -0.0350 0.069 Uiso 1 1 calc R U . . .
C10 C -0.1050(2) 0.2318(2) 0.16743(7) 0.0261(3) Uani 1 1 d . . . . .
H10A H -0.2138 0.2345 0.1409 0.031 Uiso 1 1 calc R U . . .
H10B H -0.1310 0.3084 0.2001 0.031 Uiso 1 1 calc R U . . .
C11 C 0.0249(3) 0.4667(2) 0.11944(8) 0.0394(4) Uani 1 1 d . . . . .
H11A H -0.0789 0.4671 0.0917 0.059 Uiso 1 1 calc R U . . .
H11B H 0.1373 0.5081 0.1014 0.059 Uiso 1 1 calc R U . . .
H11C H -0.0037 0.5448 0.1509 0.059 Uiso 1 1 calc R U . . .
C12 C 0.0392(2) 0.1339(2) 0.28481(7) 0.0316(4) Uani 1 1 d . . . . .
H12A H 0.0423 0.2603 0.2768 0.047 Uiso 1 1 calc R U . . .
H12B H 0.1325 0.1057 0.3144 0.047 Uiso 1 1 calc R U . . .
H12C H -0.0841 0.1014 0.2977 0.047 Uiso 1 1 calc R U . . .
H1N H 0.193(3) 0.063(3) 0.2212(9) 0.030(5) Uiso 1 1 d . . . . .
H2N H 0.084(3) -0.085(3) 0.2413(8) 0.026(5) Uiso 1 1 d . . . . .

loop_
_atom_site_aniso_label
_atom_site_aniso_U_11
_atom_site_aniso_U_22
_atom_site_aniso_U_33
_atom_site_aniso_U_23
_atom_site_aniso_U_13
_atom_site_aniso_U_12
Cl1 0.0245(2) 0.0249(2) 0.0375(2) -0.00431(14) 0.00451(16) -0.00041(13)
O1 0.0270(6) 0.0283(6) 0.0322(6) -0.0031(5) 0.0029(4) 0.0034(5)
O2 0.0387(7) 0.0219(6) 0.0357(6) 0.0050(5) 0.0067(5) 0.0000(5)
N1 0.0237(7) 0.0214(7) 0.0257(6) 0.0001(5) 0.0008(5) -0.0005(5)
C1 0.0222(7) 0.0207(7) 0.0246(7) 0.0008(6) 0.0003(5) -0.0001(5)
C2 0.0278(8) 0.0157(7) 0.0262(7) 0.0026(5) 0.0037(6) -0.0002(6)
C3 0.0308(8) 0.0178(7) 0.0255(7) 0.0023(6) 0.0002(6) 0.0002(6)
C4 0.0315(8) 0.0232(7) 0.0274(8) 0.0007(6) 0.0004(6) -0.0001(6)
C5 0.0322(9) 0.0275(8) 0.0372(9) 0.0012(7) -0.0040(7) -0.0015(7)
C6 0.0447(10) 0.0225(8) 0.0321(8) 0.0010(6) -0.0099(7) -0.0006(7)
C7 0.0505(11) 0.0304(9) 0.0251(7) -0.0014(7) 0.0008(7) 0.0016(8)
C8 0.0344(9) 0.0267(8) 0.0289(8) 0.0001(6) 0.0041(7) -0.0002(6)
C9 0.0612(13) 0.0334(10) 0.0414(10) -0.0017(8) -0.0196(9) -0.0021(9)
C10 0.0294(8) 0.0201(7) 0.0288(7) -0.0005(6) 0.0010(6) 0.0037(6)
C11 0.0612(12) 0.0215(9) 0.0355(9) 0.0044(7) 0.0018(8) -0.0027(8)
C12 0.0322(9) 0.0342(9) 0.0281(8) -0.0061(7) -0.0002(6) 0.0004(7)

loop_
_atom_type_symbol
_atom_type_description
_atom_type_scat_dispersion_real
_atom_type_scat_dispersion_imag
_atom_type_scat_source
Cl Cl 0.3639 0.7018 'International Tables Vol C Tables 4.2.6.8 and 6.1.1.4'
O O 0.0492 0.0322 'International Tables Vol C Tables 4.2.6.8 and 6.1.1.4'
N N 0.0311 0.0180 'International Tables Vol C Tables 4.2.6.8 and 6.1.1.4'
C C 0.0181 0.0091 'International Tables Vol C Tables 4.2.6.8 and 6.1.1.4'
H H 0.0000 0.0000 'International Tables Vol C Tables 4.2.6.8 and 6.1.1.4'

loop_
_citation_id
_citation_doi
_citation_year
1 10.1021/acsomega.0c01370 2020

loop_
_geom_angle_atom_site_label_1
_geom_angle_atom_site_label_2
_geom_angle_atom_site_label_3
_geom_angle
_geom_angle_site_symmetry_1
_geom_angle_site_symmetry_3
_geom_angle_publ_flag
C10 O2 C11 110.30(13) . . ?
C12 N1 C1 114.54(12) . . ?
C12 N1 H1N 109.2(13) . . ?
C1 N1 H1N 114.2(13) . . ?
C12 N1 H2N 108.6(12) . . ?
C1 N1 H2N 103.2(12) . . ?
H1N N1 H2N 106.4(18) . . ?
N1 C1 C10 112.81(12) . . ?
N1 C1 C2 107.62(12) . . ?
C10 C1 C2 110.02(12) . . ?
N1 C1 H1 108.8 . . ?
C10 C1 H1 108.8 . . ?
C2 C1 H1 108.8 . . ?
O1 C2 C3 121.99(14) . . ?
O1 C2 C1 119.78(14) . . ?
C3 C2 C1 118.23(13) . . ?
C4 C3 C8 119.13(15) . . ?
C4 C3 C2 122.85(14) . . ?
C8 C3 C2 118.01(14) . . ?
C3 C4 C5 119.97(15) . . ?
C3 C4 H4 120.0 . . ?
C5 C4 H4 120.0 . . ?
C6 C5 C4 121.07(16) . . ?
C6 C5 H5 119.5 . . ?
C4 C5 H5 119.5 . . ?
C5 C6 C7 118.53(15) . . ?
C5 C6 C9 120.87(18) . . ?
C7 C6 C9 120.60(17) . . ?
C8 C7 C6 120.83(16) . . ?
C8 C7 H7 119.6 . . ?
C6 C7 H7 119.6 . . ?
C7 C8 C3 120.39(16) . . ?
C7 C8 H8 119.8 . . ?
C3 C8 H8 119.8 . . ?
C6 C9 H9A 109.5 . . ?
C6 C9 H9B 109.5 . . ?
H9A C9 H9B 109.5 . . ?
C6 C9 H9C 109.5 . . ?
H9A C9 H9C 109.5 . . ?
H9B C9 H9C 109.5 . . ?
O2 C10 C1 108.04(12) . . ?
O2 C10 H10A 110.1 . . ?
C1 C10 H10A 110.1 . . ?
O2 C10 H10B 110.1 . . ?
C1 C10 H10B 110.1 . . ?
H10A C10 H10B 108.4 . . ?
O2 C11 H11A 109.5 . . ?
O2 C11 H11B 109.5 . . ?
H11A C11 H11B 109.5 . . ?
O2 C11 H11C 109.5 . . ?
H11A C11 H11C 109.5 . . ?
H11B C11 H11C 109.5 . . ?
N1 C12 H12A 109.5 . . ?
N1 C12 H12B 109.5 . . ?
H12A C12 H12B 109.5 . . ?
N1 C12 H12C 109.5 . . ?
H12A C12 H12C 109.5 . . ?
H12B C12 H12C 109.5 . . ?

loop_
_geom_bond_atom_site_label_1
_geom_bond_atom_site_label_2
_geom_bond_distance
_geom_bond_site_symmetry_2
_geom_bond_publ_flag
O1 C2 1.2177(19) . ?
O2 C10 1.408(2) . ?
O2 C11 1.428(2) . ?
N1 C12 1.487(2) . ?
N1 C1 1.4899(18) . ?
N1 H1N 0.90(2) . ?
N1 H2N 0.93(2) . ?
C1 C10 1.522(2) . ?
C1 C2 1.523(2) . ?
C1 H1 1.0000 . ?
C2 C3 1.490(2) . ?
C3 C4 1.392(2) . ?
C3 C8 1.393(2) . ?
C4 C5 1.394(2) . ?
C4 H4 0.9500 . ?
C5 C6 1.389(3) . ?
C5 H5 0.9500 . ?
C6 C7 1.392(3) . ?
C6 C9 1.510(2) . ?
C7 C8 1.389(2) . ?
C7 H7 0.9500 . ?
C8 H8 0.9500 . ?
C9 H9A 0.9800 . ?
C9 H9B 0.9800 . ?
C9 H9C 0.9800 . ?
C10 H10A 0.9900 . ?
C10 H10B 0.9900 . ?
C11 H11A 0.9800 . ?
C11 H11B 0.9800 . ?
C11 H11C 0.9800 . ?
C12 H12A 0.9800 . ?
C12 H12B 0.9800 . ?
C12 H12C 0.9800 . ?

loop_
_geom_hbond_atom_site_label_D
_geom_hbond_atom_site_label_H
_geom_hbond_atom_site_label_A
_geom_hbond_distance_DH
_geom_hbond_distance_HA
_geom_hbond_distance_DA
_geom_hbond_angle_DHA
_geom_hbond_site_symmetry_A
N1 H1N Cl1 0.90(2) 2.28(2) 3.1135(14) 155.1(18) .
N1 H2N Cl1 0.93(2) 2.19(2) 3.0848(14) 162.8(16) 2_545

loop_
_geom_torsion_atom_site_label_1
_geom_torsion_atom_site_label_2
_geom_torsion_atom_site_label_3
_geom_torsion_atom_site_label_4
_geom_torsion
_geom_torsion_site_symmetry_1
_geom_torsion_site_symmetry_2
_geom_torsion_site_symmetry_3
_geom_torsion_site_symmetry_4
_geom_torsion_publ_flag
C12 N1 C1 C10 60.12(17) . . . . ?
C12 N1 C1 C2 -178.34(13) . . . . ?
N1 C1 C2 O1 -16.17(19) . . . . ?
C10 C1 C2 O1 107.09(16) . . . . ?
N1 C1 C2 C3 164.67(12) . . . . ?
C10 C1 C2 C3 -72.07(17) . . . . ?
O1 C2 C3 C4 157.17(15) . . . . ?
C1 C2 C3 C4 -23.7(2) . . . . ?
O1 C2 C3 C8 -21.8(2) . . . . ?
C1 C2 C3 C8 157.30(14) . . . . ?
C8 C3 C4 C5 2.0(2) . . . . ?
C2 C3 C4 C5 -176.99(15) . . . . ?
C3 C4 C5 C6 -2.4(2) . . . . ?
C4 C5 C6 C7 0.3(3) . . . . ?
C4 C5 C6 C9 -179.08(16) . . . . ?
C5 C6 C7 C8 2.1(3) . . . . ?
C9 C6 C7 C8 -178.51(16) . . . . ?
C6 C7 C8 C3 -2.5(3) . . . . ?
C4 C3 C8 C7 0.4(2) . . . . ?
C2 C3 C8 C7 179.41(15) . . . . ?
C11 O2 C10 C1 178.74(13) . . . . ?
N1 C1 C10 O2 66.67(16) . . . . ?
C2 C1 C10 O2 -53.50(16) . . . . ?
